data_9016320
loop_
_publ_author_name
'Galuskina, I. O.'
'Galuskin, E. V.'
'Armbruster, T.'
'Lazic, B.'
'Dzierzanowski, P.'
'Gazeev, V. M.'
'Prusik, K.'
'Pertsev, N. N.'
'Winiarski, A.'
'Zadov, A. E.'
'Wrzalik, R.'
'Gurbanov, A. G.'

_publ_section_title
;
 Bitikleite-(SnAl) and bitikleite-(ZrFe): New garnets from xenoliths of the
 Upper Chegem volcanic structure, Kabardino-Balkaria, Northern Caucasus, Russia
;
_journal_name_full 'American Mineralogist'
_journal_page_first 959
_journal_page_last 967
_journal_paper_doi 10.2138/am.2010.3458
_journal_volume 95
_journal_year 2010
_chemical_compound_source 'Kabardino-Balkaria, Northern Caucasus, Russia'
_chemical_formula_sum 'Al1.614 Ca3 Fe1.386 O12 Sn1.362 Ti0.638'
_chemical_name_mineral Bitikleite-(SnAl)
_space_group_IT_number 230
_symmetry_space_group_name_Hall '-I 4bd 2c 3'
_symmetry_space_group_name_H-M 'I a -3 d'
_cell_angle_alpha 90
_cell_angle_beta 90
_cell_angle_gamma 90
_cell_length_a 12.5240
_cell_length_b 12.5240
_cell_length_c 12.5240
_cell_formula_units_Z 8
_cell_volume 1964.397
_database_code_amcsd 0005051
_exptl_crystal_density_diffrn 4.229
_cod_original_sg_symbol_H-M 'I a 3 d'
_cod_original_formula_sum 'Ca3 (Sn1.362 Ti.638) (Fe1.386 Al1.614) O12'
_cod_database_code 9016320

loop_
_space_group_symop_operation_xyz
x,y,z
1/2+x,1/2+y,1/2+z
z,1/2-x,1/2+y
1/2+z,-x,+y
-y,1/2+z,1/2-x
1/2-y,+z,-x
x,1/2-y,1/2+z
1/2+x,-y,+z
-z,1/2+x,1/2-y
1/2-z,+x,-y
y,1/2-z,1/2+x
1/2+y,-z,+x
-x,1/2+y,1/2-z
1/2-x,+y,-z
3/4+x,1/4-z,3/4-y
1/4+x,3/4-z,1/4-y
3/4-z,1/4+y,3/4+x
1/4-z,3/4+y,1/4+x
3/4+y,1/4-x,3/4-z
1/4+y,3/4-x,1/4-z
3/4-x,1/4+z,3/4+y
1/4-x,3/4+z,1/4+y
3/4+z,1/4-y,3/4-x
1/4+z,3/4-y,1/4-x
3/4-y,1/4+x,3/4+z
1/4-y,3/4+x,1/4+z
1/4+x,1/4+z,1/4+y
3/4+x,3/4+z,3/4+y
1/4-z,1/4-y,1/4-x
3/4-z,3/4-y,3/4-x
1/4+y,1/4+x,1/4+z
3/4+y,3/4+x,3/4+z
1/4-x,1/4-z,1/4-y
3/4-x,3/4-z,3/4-y
1/4+z,1/4+y,1/4+x
3/4+z,3/4+y,3/4+x
1/4-y,1/4-x,1/4-z
3/4-y,3/4-x,3/4-z
1/2+z,x,1/2-y
+z,1/2+x,-y
1/2-y,-z,1/2+x
-y,1/2-z,+x
1/2+x,y,1/2-z
+x,1/2+y,-z
1/2-z,-x,1/2+y
-z,1/2-x,+y
1/2+y,z,1/2-x
+y,1/2+z,-x
1/2-x,-y,1/2+z
-x,1/2-y,+z
1/2-z,1/2+x,y
-z,+x,1/2+y
1/2+y,1/2-z,-x
+y,-z,1/2-x
1/2-x,1/2+y,z
-x,+y,1/2+z
1/2+z,1/2-x,-y
+z,-x,1/2-y
1/2-y,1/2+z,x
-y,+z,1/2+x
1/2+x,1/2-y,-z
+x,-y,1/2-z
3/4-x,3/4+z,1/4-y
1/4-x,1/4+z,3/4-y
3/4+z,3/4-y,1/4+x
1/4+z,1/4-y,3/4+x
3/4-y,3/4+x,1/4-z
1/4-y,1/4+x,3/4-z
3/4+x,3/4-z,1/4+y
1/4+x,1/4-z,3/4+y
3/4-z,3/4+y,1/4-x
1/4-z,1/4+y,3/4-x
3/4+y,3/4-x,1/4+z
1/4+y,1/4-x,3/4+z
1/4-x,3/4-z,3/4+y
3/4-x,1/4-z,1/4+y
1/4+z,3/4+y,3/4-x
3/4+z,1/4+y,1/4-x
1/4-y,3/4-x,3/4+z
3/4-y,1/4-x,1/4+z
1/4+x,3/4+z,3/4-y
3/4+x,1/4+z,1/4-y
1/4-z,3/4-y,3/4+x
3/4-z,1/4-y,1/4+x
1/4+y,3/4+x,3/4-z
3/4+y,1/4+x,1/4-z
-z,-x,-y
1/2-z,1/2-x,1/2-y
y,z,x
1/2+y,1/2+z,1/2+x
-x,-y,-z
1/2-x,1/2-y,1/2-z
z,x,y
1/2+z,1/2+x,1/2+y
-y,-z,-x
1/2-y,1/2-z,1/2-x

loop_
_atom_site_aniso_label
_atom_site_aniso_U_11
_atom_site_aniso_U_22
_atom_site_aniso_U_33
_atom_site_aniso_U_12
_atom_site_aniso_U_13
_atom_site_aniso_U_23
CaX 0.00960 0.01260 0.01260 0.00000 0.00000 0.00260
SnY 0.00690 0.00690 0.00690 0.00000 0.00000 0.00000
TiY 0.00690 0.00690 0.00690 0.00000 0.00000 0.00000
FeZ 0.00530 0.00830 0.00830 0.00000 0.00000 0.00000
AlZ 0.00530 0.00830 0.00830 0.00000 0.00000 0.00000
O 0.01440 0.01490 0.01390 -0.00090 0.00170 -0.00040

loop_
_atom_site_label
_atom_site_fract_x
_atom_site_fract_y
_atom_site_fract_z
_atom_site_occupancy
_atom_site_U_iso_or_equiv
CaX 0.12500 0.00000 0.25000 1.00000 0.01160
SnY 0.00000 0.00000 0.00000 0.68100 0.00699
TiY 0.00000 0.00000 0.00000 0.31900 0.00699
FeZ 0.37500 0.00000 0.25000 0.46200 0.00730
AlZ 0.37500 0.00000 0.25000 0.53800 0.00730
O 0.03230 0.05030 0.65160 1.00000 0.01440

loop_
_cod_related_entry_id
_cod_related_entry_database
_cod_related_entry_code
1 AMCSD 0005051
